data_7151621
loop_
_publ_author_name
'Hermitage, Stephen'
'Howard, Judith A. K.'
'Jay, David'
'Pritchard, Robin G.'
'Probert, Michael R.'
'Whiting, Andrew'

_publ_section_title
;
 Mechanistic studies on the formal aza-Diels-Alder reactions of N-aryl
 imines: evidence for the non-concertedness under Lewis-acid catalysed
 conditions.
;
_journal_issue 17
_journal_name_full 'Organic &amp; biomolecular chemistry'
_journal_page_first 2451
_journal_page_last 2460
_journal_paper_doi 10.1039/b407293f
_journal_volume 2
_journal_year 2004
_chemical_formula_moiety 'C18 H21 N O4'
_chemical_formula_sum 'C18 H21 N O4'
_chemical_formula_weight 315.36
_chemical_name_common
;
Ethyl-5-acetyl-8-methoxy-3a,4,5,9b-tetrahydro-3H-
cyclopenta(c)quinoline -4-carboxylate
;
_chemical_name_systematic
;
?
;
_space_group_IT_number 2
_symmetry_cell_setting triclinic
_symmetry_space_group_name_Hall '-P 1'
_symmetry_space_group_name_H-M 'P -1'
_atom_sites_solution_hydrogens geom
_atom_sites_solution_primary direct
_atom_sites_solution_secondary difmap
_cell_angle_alpha 67.610(2)
_cell_angle_beta 83.860(2)
_cell_angle_gamma 66.887(2)
_cell_formula_units_Z 2
_cell_length_a 9.2885(4)
_cell_length_b 9.7175(4)
_cell_length_c 10.1841(5)
_cell_measurement_reflns_used 2649
_cell_measurement_temperature 120(2)
_cell_measurement_theta_max 29.979
_cell_measurement_theta_min 2.367
_cell_volume 780.73(6)
_computing_cell_refinement 'SMART-NT V5.0 (Bruker, 1998)'
_computing_data_collection 'SMART-NT V5.0 (Bruker, 1998)'
_computing_data_reduction 'SMART-NT V5.0 (Bruker, 1998)'
_computing_molecular_graphics 'Bruker SHELXTL'
_computing_publication_material 'Bruker SHELXTL'
_computing_structure_refinement 'SHELXL-93 (Sheldrick, 1993)'
_computing_structure_solution 'SHELXS-97 (Sheldrick, 1997)'
_diffrn_ambient_temperature 120(2)
_diffrn_detector_area_resol_mean 8
_diffrn_measured_fraction_theta_full 0.990
_diffrn_measured_fraction_theta_max 0.990
_diffrn_measurement_device_type 'Bruker SMART CCD 6K area detector'
_diffrn_measurement_method \w-scans
_diffrn_radiation_monochromator graphite
_diffrn_radiation_source 'fine-focus sealed tube'
_diffrn_radiation_type MoK\a
_diffrn_radiation_wavelength 0.71073
_diffrn_reflns_av_R_equivalents 0.0248
_diffrn_reflns_av_sigmaI/netI 0.0442
_diffrn_reflns_limit_h_max 13
_diffrn_reflns_limit_h_min -11
_diffrn_reflns_limit_k_max 13
_diffrn_reflns_limit_k_min -12
_diffrn_reflns_limit_l_max 14
_diffrn_reflns_limit_l_min -14
_diffrn_reflns_number 7014
_diffrn_reflns_theta_full 30.01
_diffrn_reflns_theta_max 30.01
_diffrn_reflns_theta_min 2.17
_exptl_absorpt_coefficient_mu 0.095
_exptl_absorpt_correction_type none
_exptl_absorpt_process_details none
_exptl_crystal_colour 'pale orange'
_exptl_crystal_density_diffrn 1.341
_exptl_crystal_density_meas ?
_exptl_crystal_density_method .
_exptl_crystal_description needle
_exptl_crystal_F_000 336
_exptl_crystal_size_max 0.3
_exptl_crystal_size_mid 0.08
_exptl_crystal_size_min 0.06
_refine_diff_density_max 0.480
_refine_diff_density_min -0.280
_refine_diff_density_rms 0.056
_refine_ls_extinction_method none
_refine_ls_goodness_of_fit_ref 1.034
_refine_ls_hydrogen_treatment mixed
_refine_ls_matrix_type full
_refine_ls_number_parameters 209
_refine_ls_number_reflns 4517
_refine_ls_number_restraints 0
_refine_ls_restrained_S_all 1.034
_refine_ls_R_factor_all 0.0735
_refine_ls_R_factor_gt 0.0490
_refine_ls_shift/su_max 0.000
_refine_ls_shift/su_mean 0.000
_refine_ls_structure_factor_coef Fsqd
_refine_ls_weighting_details 'calc w=1/[\s^2^(Fo^2^)+(0.0811P)^2^+0.0000P] where P=(Fo^2^+2Fc^2^)/3'
_refine_ls_weighting_scheme calc
_refine_ls_wR_factor_gt 0.1329
_refine_ls_wR_factor_ref 0.1433
_reflns_number_gt 3097
_reflns_number_total 4517
_reflns_threshold_expression >2sigma(I)
_cod_data_source_file b407293f.txt
_cod_data_source_block 02srv184
_cod_depositor_comments
;
The following automatic conversions were performed:
'_symmetry_cell_setting' value 'Triclinic' changed to 'triclinic'
according to '/home/saulius/struct/CIF-dictionaries/cif_core.dic'
dictionary named 'cif_core.dic' version 2.4.1 from 2010-06-29.

Automatic conversion script
Id: cif_fix_enum 1527 2010-12-29 10:47:43Z saulius 
;
_cod_original_sg_symbol_H-M P-1
_cod_database_code 7151621

loop_
_symmetry_equiv_pos_as_xyz
'x, y, z'
'-x, -y, -z'

loop_
_atom_site_label
_atom_site_type_symbol
_atom_site_fract_x
_atom_site_fract_y
_atom_site_fract_z
_atom_site_U_iso_or_equiv
_atom_site_adp_type
_atom_site_occupancy
_atom_site_symmetry_multiplicity
_atom_site_calc_flag
_atom_site_refinement_flags
_atom_site_disorder_assembly
_atom_site_disorder_group
O1 O 0.49036(12) 0.32942(13) 1.18180(11) 0.0277(2) Uani 1 1 d . . .
O2 O 0.84164(13) 0.25104(12) 0.72193(11) 0.0260(2) Uani 1 1 d . . .
O3 O 0.88362(13) 0.18649(12) 0.52777(11) 0.0267(2) Uani 1 1 d . . .
N1 N 0.83279(14) -0.05876(13) 0.87924(12) 0.0204(3) Uani 1 1 d . . .
O4 O 0.99646(14) -0.29090(12) 0.85594(12) 0.0305(3) Uani 1 1 d . . .
C5 C 0.74131(16) 0.03551(16) 0.96011(14) 0.0191(3) Uani 1 1 d . . .
C7 C 0.50021(16) 0.23851(16) 0.98694(15) 0.0204(3) Uani 1 1 d . . .
H7A H 0.3947 0.3089 0.9562 0.025 Uiso 1 1 calc R . .
C6 C 0.58766(16) 0.13960(16) 0.91270(14) 0.0191(3) Uani 1 1 d . . .
C3 C 0.72074(16) 0.13111(17) 1.15057(15) 0.0217(3) Uani 1 1 d . . .
H3A H 0.7661 0.1274 1.2318 0.026 Uiso 1 1 calc R . .
C4 C 0.80797(16) 0.03386(16) 1.07781(15) 0.0203(3) Uani 1 1 d . . .
H4A H 0.9141 -0.0347 1.1079 0.024 Uiso 1 1 calc R . .
C12 C 0.62530(17) 0.05033(17) 0.69778(15) 0.0223(3) Uani 1 1 d . . .
H12A H 0.6129 -0.0551 0.7294 0.027 Uiso 1 1 calc R . .
C2 C 0.56631(16) 0.23470(16) 1.10518(15) 0.0213(3) Uani 1 1 d . . .
C8 C 0.51458(16) 0.15168(16) 0.78077(15) 0.0213(3) Uani 1 1 d . . .
H8A H 0.4249 0.1158 0.8102 0.026 Uiso 1 1 calc R . .
C14 C 0.84167(16) 0.16581(17) 0.66185(14) 0.0209(3) Uani 1 1 d . . .
C13 C 0.79834(17) 0.01844(16) 0.72490(14) 0.0214(3) Uani 1 1 d . . .
H13A H 0.8652 -0.0610 0.6816 0.026 Uiso 1 1 calc R . .
C17 C 0.92295(16) -0.22098(16) 0.93431(15) 0.0216(3) Uani 1 1 d . . .
C18 C 0.92833(17) -0.31237(17) 1.09219(15) 0.0239(3) Uani 1 1 d . . .
H18A H 0.9971 -0.4257 1.1146 0.036 Uiso 0.50 1 calc PR . .
H18B H 0.8225 -0.3048 1.1220 0.036 Uiso 0.50 1 calc PR . .
H18C H 0.9689 -0.2660 1.1427 0.036 Uiso 0.50 1 calc PR . .
H18D H 0.8619 -0.2386 1.1382 0.036 Uiso 0.50 1 calc PR . .
H18E H 1.0365 -0.3596 1.1309 0.036 Uiso 0.50 1 calc PR . .
H18F H 0.8900 -0.3983 1.1102 0.036 Uiso 0.50 1 calc PR . .
C11 C 0.56537(19) 0.14836(18) 0.54054(16) 0.0268(3) Uani 1 1 d . . .
H11A H 0.6535 0.1423 0.4762 0.032 Uiso 1 1 calc R . .
H11B H 0.4938 0.1096 0.5129 0.032 Uiso 1 1 calc R . .
C9 C 0.45277(18) 0.31933(17) 0.66714(16) 0.0260(3) Uani 1 1 d . . .
H9A H 0.4006 0.4149 0.6866 0.031 Uiso 1 1 calc R . .
C15 C 0.9271(2) 0.32499(19) 0.45252(16) 0.0295(3) Uani 1 1 d . . .
H15A H 0.8579 0.4168 0.4792 0.035 Uiso 1 1 calc R . .
H15B H 0.9114 0.3572 0.3488 0.035 Uiso 1 1 calc R . .
C1 C 0.33243(18) 0.43996(18) 1.13710(18) 0.0287(3) Uani 1 1 d . . .
H1A H 0.2922 0.4999 1.2006 0.043 Uiso 1 1 calc R . .
H1B H 0.2672 0.3803 1.1405 0.043 Uiso 1 1 calc R . .
H1C H 0.3297 0.5155 1.0396 0.043 Uiso 1 1 calc R . .
C10 C 0.47994(19) 0.31707(18) 0.53788(16) 0.0286(3) Uani 1 1 d . . .
H10A H 0.4493 0.4107 0.4533 0.034 Uiso 1 1 calc R . .
C16 C 1.0949(2) 0.2873(2) 0.4870(2) 0.0371(4) Uani 1 1 d . . .
H16A H 1.1201 0.3824 0.4349 0.056 Uiso 1 1 calc R . .
H16B H 1.1637 0.1977 0.4591 0.056 Uiso 1 1 calc R . .
H16C H 1.1102 0.2573 0.5894 0.056 Uiso 1 1 calc R . .

loop_
_atom_site_aniso_label
_atom_site_aniso_U_11
_atom_site_aniso_U_22
_atom_site_aniso_U_33
_atom_site_aniso_U_23
_atom_site_aniso_U_13
_atom_site_aniso_U_12
O1 0.0249(6) 0.0285(5) 0.0291(6) -0.0175(5) 0.0014(4) -0.0030(4)
O2 0.0331(6) 0.0266(5) 0.0231(5) -0.0118(4) 0.0050(4) -0.0145(4)
O3 0.0375(6) 0.0267(5) 0.0204(5) -0.0110(4) 0.0078(4) -0.0161(5)
N1 0.0219(6) 0.0180(5) 0.0193(6) -0.0077(4) 0.0018(4) -0.0049(4)
O4 0.0372(6) 0.0213(5) 0.0287(6) -0.0116(4) 0.0055(5) -0.0056(4)
C5 0.0200(7) 0.0164(6) 0.0196(6) -0.0063(5) 0.0030(5) -0.0063(5)
C7 0.0179(7) 0.0176(6) 0.0227(7) -0.0056(5) 0.0012(5) -0.0054(5)
C6 0.0204(7) 0.0176(6) 0.0191(6) -0.0055(5) 0.0006(5) -0.0083(5)
C3 0.0230(7) 0.0228(7) 0.0195(6) -0.0081(5) 0.0006(5) -0.0087(5)
C4 0.0187(7) 0.0193(6) 0.0202(6) -0.0056(5) 0.0007(5) -0.0062(5)
C12 0.0278(7) 0.0193(6) 0.0212(7) -0.0072(5) 0.0003(5) -0.0106(6)
C2 0.0227(7) 0.0200(6) 0.0218(7) -0.0090(5) 0.0047(5) -0.0084(5)
C8 0.0210(7) 0.0212(6) 0.0213(7) -0.0060(5) -0.0012(5) -0.0088(5)
C14 0.0204(7) 0.0219(6) 0.0187(6) -0.0079(5) 0.0013(5) -0.0061(5)
C13 0.0261(7) 0.0200(6) 0.0179(6) -0.0075(5) 0.0009(5) -0.0082(5)
C17 0.0206(7) 0.0198(6) 0.0248(7) -0.0085(5) 0.0015(5) -0.0081(5)
C18 0.0247(7) 0.0193(6) 0.0232(7) -0.0057(5) -0.0008(5) -0.0057(5)
C11 0.0329(8) 0.0276(7) 0.0228(7) -0.0093(6) -0.0033(6) -0.0133(6)
C9 0.0278(8) 0.0210(7) 0.0258(7) -0.0067(6) -0.0050(6) -0.0061(6)
C15 0.0417(9) 0.0264(7) 0.0224(7) -0.0078(6) 0.0083(6) -0.0179(7)
C1 0.0235(8) 0.0259(7) 0.0345(8) -0.0148(6) 0.0038(6) -0.0044(6)
C10 0.0343(8) 0.0255(7) 0.0245(7) -0.0045(6) -0.0049(6) -0.0131(6)
C16 0.0395(10) 0.0410(9) 0.0402(10) -0.0207(8) 0.0133(8) -0.0220(8)

loop_
_atom_type_symbol
_atom_type_description
_atom_type_scat_dispersion_real
_atom_type_scat_dispersion_imag
_atom_type_scat_source
C C 0.0033 0.0016 'International Tables Vol C Tables 4.2.6.8 and 6.1.1.4'
H H 0.0000 0.0000 'International Tables Vol C Tables 4.2.6.8 and 6.1.1.4'
N N 0.0061 0.0033 'International Tables Vol C Tables 4.2.6.8 and 6.1.1.4'
O O 0.0106 0.0060 'International Tables Vol C Tables 4.2.6.8 and 6.1.1.4'

loop_
_geom_angle_atom_site_label_1
_geom_angle_atom_site_label_2
_geom_angle_atom_site_label_3
_geom_angle
_geom_angle_site_symmetry_1
_geom_angle_site_symmetry_3
_geom_angle_publ_flag
C2 O1 C1 117.78(11) . . ?
C14 O3 C15 116.12(11) . . ?
C17 N1 C5 125.44(11) . . ?
C17 N1 C13 117.85(11) . . ?
C5 N1 C13 115.30(11) . . ?
C6 C5 C4 120.04(12) . . ?
C6 C5 N1 118.72(12) . . ?
C4 C5 N1 121.03(12) . . ?
C2 C7 C6 120.68(12) . . ?
C2 C7 H7A 119.7 . . ?
C6 C7 H7A 119.7 . . ?
C5 C6 C7 119.04(12) . . ?
C5 C6 C8 121.55(12) . . ?
C7 C6 C8 119.39(12) . . ?
C4 C3 C2 120.09(13) . . ?
C4 C3 H3A 120.0 . . ?
C2 C3 H3A 120.0 . . ?
C3 C4 C5 120.47(13) . . ?
C3 C4 H4A 119.8 . . ?
C5 C4 H4A 119.8 . . ?
C11 C12 C13 113.79(12) . . ?
C11 C12 C8 104.78(11) . . ?
C13 C12 C8 111.03(11) . . ?
C11 C12 H12A 109.0 . . ?
C13 C12 H12A 109.0 . . ?
C8 C12 H12A 109.0 . . ?
O1 C2 C7 124.42(12) . . ?
O1 C2 C3 115.92(12) . . ?
C7 C2 C3 119.65(13) . . ?
C6 C8 C9 114.64(11) . . ?
C6 C8 C12 115.58(11) . . ?
C9 C8 C12 102.39(11) . . ?
C6 C8 H8A 107.9 . . ?
C9 C8 H8A 107.9 . . ?
C12 C8 H8A 107.9 . . ?
O2 C14 O3 123.99(13) . . ?
O2 C14 C13 126.16(13) . . ?
O3 C14 C13 109.83(11) . . ?
N1 C13 C14 111.14(11) . . ?
N1 C13 C12 107.52(11) . . ?
C14 C13 C12 115.32(11) . . ?
N1 C13 H13A 107.5 . . ?
C14 C13 H13A 107.5 . . ?
C12 C13 H13A 107.5 . . ?
O4 C17 N1 120.46(13) . . ?
O4 C17 C18 120.29(12) . . ?
N1 C17 C18 119.24(12) . . ?
C17 C18 H18A 109.5 . . ?
C17 C18 H18B 109.5 . . ?
H18A C18 H18B 109.5 . . ?
C17 C18 H18C 109.5 . . ?
H18A C18 H18C 109.5 . . ?
H18B C18 H18C 109.5 . . ?
C17 C18 H18D 109.5 . . ?
H18A C18 H18D 141.1 . . ?
H18B C18 H18D 56.3 . . ?
H18C C18 H18D 56.3 . . ?
C17 C18 H18E 109.5 . . ?
H18A C18 H18E 56.3 . . ?
H18B C18 H18E 141.1 . . ?
H18C C18 H18E 56.3 . . ?
H18D C18 H18E 109.5 . . ?
C17 C18 H18F 109.5 . . ?
H18A C18 H18F 56.3 . . ?
H18B C18 H18F 56.3 . . ?
H18C C18 H18F 141.1 . . ?
H18D C18 H18F 109.5 . . ?
H18E C18 H18F 109.5 . . ?
C10 C11 C12 102.88(12) . . ?
C10 C11 H11A 111.2 . . ?
C12 C11 H11A 111.2 . . ?
C10 C11 H11B 111.2 . . ?
C12 C11 H11B 111.2 . . ?
H11A C11 H11B 109.1 . . ?
C10 C9 C8 112.06(13) . . ?
C10 C9 H9A 124.0 . . ?
C8 C9 H9A 124.0 . . ?
O3 C15 C16 111.56(13) . . ?
O3 C15 H15A 109.3 . . ?
C16 C15 H15A 109.3 . . ?
O3 C15 H15B 109.3 . . ?
C16 C15 H15B 109.3 . . ?
H15A C15 H15B 108.0 . . ?
O1 C1 H1A 109.5 . . ?
O1 C1 H1B 109.5 . . ?
H1A C1 H1B 109.5 . . ?
O1 C1 H1C 109.5 . . ?
H1A C1 H1C 109.5 . . ?
H1B C1 H1C 109.5 . . ?
C9 C10 C11 111.92(13) . . ?
C9 C10 H10A 124.0 . . ?
C11 C10 H10A 124.0 . . ?
C15 C16 H16A 109.5 . . ?
C15 C16 H16B 109.5 . . ?
H16A C16 H16B 109.5 . . ?
C15 C16 H16C 109.5 . . ?
H16A C16 H16C 109.5 . . ?
H16B C16 H16C 109.5 . . ?

loop_
_geom_bond_atom_site_label_1
_geom_bond_atom_site_label_2
_geom_bond_distance
_geom_bond_site_symmetry_2
_geom_bond_publ_flag
O1 C2 1.3687(16) . ?
O1 C1 1.4304(18) . ?
O2 C14 1.2026(17) . ?
O3 C14 1.3398(17) . ?
O3 C15 1.4618(18) . ?
N1 C17 1.3753(17) . ?
N1 C5 1.4330(17) . ?
N1 C13 1.4685(18) . ?
O4 C17 1.2235(17) . ?
C5 C6 1.3911(19) . ?
C5 C4 1.3988(19) . ?
C7 C2 1.391(2) . ?
C7 C6 1.4016(19) . ?
C7 H7A 0.9500 . ?
C6 C8 1.5140(19) . ?
C3 C4 1.3793(18) . ?
C3 C2 1.3922(19) . ?
C3 H3A 0.9500 . ?
C4 H4A 0.9500 . ?
C12 C11 1.547(2) . ?
C12 C13 1.547(2) . ?
C12 C8 1.5475(19) . ?
C12 H12A 1.0000 . ?
C8 C9 1.5147(19) . ?
C8 H8A 1.0000 . ?
C14 C13 1.524(2) . ?
C13 H13A 1.0000 . ?
C17 C18 1.507(2) . ?
C18 H18A 0.9800 . ?
C18 H18B 0.9800 . ?
C18 H18C 0.9800 . ?
C18 H18D 0.9800 . ?
C18 H18E 0.9800 . ?
C18 H18F 0.9800 . ?
C11 C10 1.506(2) . ?
C11 H11A 0.9900 . ?
C11 H11B 0.9900 . ?
C9 C10 1.320(2) . ?
C9 H9A 0.9500 . ?
C15 C16 1.502(2) . ?
C15 H15A 0.9900 . ?
C15 H15B 0.9900 . ?
C1 H1A 0.9800 . ?
C1 H1B 0.9800 . ?
C1 H1C 0.9800 . ?
C10 H10A 0.9500 . ?
C16 H16A 0.9800 . ?
C16 H16B 0.9800 . ?
C16 H16C 0.9800 . ?
